data_2211856
loop_
_publ_author_name
'Lv, Zhi-Fang '
'Gao, Xu-Sheng '
'Gao, Xiao-Feng '
'Wang, Jin-tang'

_publ_section_title
;
 <i>N</i>-Acryloylaspartic acid
;
_journal_coeditor_code HK2172
_journal_issue 1
_journal_name_full 'Acta Crystallographica Section E'
_journal_page_first o207
_journal_page_last o209
_journal_paper_doi 10.1107/S1600536806052032
_journal_volume 63
_journal_year 2007
_chemical_formula_iupac 'C7 H9 N O5'
_chemical_formula_moiety 'C7 H9 N O5'
_chemical_formula_sum 'C7 H9 N O5'
_chemical_formula_weight 187.15
_chemical_name_common 'N-acryoylaspartic acid'
_chemical_name_systematic 'N-acryoylaspartic acid'
_space_group_IT_number 2
_symmetry_cell_setting triclinic
_symmetry_space_group_name_Hall '-P 1'
_symmetry_space_group_name_H-M 'P -1'
_atom_sites_solution_hydrogens geom
_atom_sites_solution_primary direct
_atom_sites_solution_secondary difmap
_audit_creation_method SHELXL-97
_cell_angle_alpha 90.16(3)
_cell_angle_beta 94.17(3)
_cell_angle_gamma 104.99(3)
_cell_formula_units_Z 4
_cell_length_a 8.1560(16)
_cell_length_b 10.079(2)
_cell_length_c 11.084(2)
_cell_measurement_reflns_used 25
_cell_measurement_temperature 294(2)
_cell_measurement_theta_max 13
_cell_measurement_theta_min 11
_cell_volume 877.6(3)
_computing_cell_refinement 'CAD-4 Software'
_computing_data_collection 'CAD-4 Software (Enraf--Nonius, 1985)'
_computing_data_reduction 'XCAD4 (Harms & Wocadlo, 1995)'
_computing_molecular_graphics 'SHELXTL (Bruker, 2000)'
_computing_publication_material SHELXTL
_computing_structure_refinement 'SHELXL97 (Sheldrick, 1997)'
_computing_structure_solution 'SHELXS97 (Sheldrick, 1997)'
_diffrn_ambient_temperature 294(2)
_diffrn_measured_fraction_theta_full 0.999
_diffrn_measured_fraction_theta_max 0.999
_diffrn_measurement_device_type 'Enraf--Nonius CAD-4'
_diffrn_measurement_method \w/2\q
_diffrn_radiation_monochromator graphite
_diffrn_radiation_source 'fine-focus sealed tube'
_diffrn_radiation_type MoK\a
_diffrn_radiation_wavelength 0.71073
_diffrn_reflns_av_R_equivalents 0.008
_diffrn_reflns_av_sigmaI/netI 0.0378
_diffrn_reflns_limit_h_max 9
_diffrn_reflns_limit_h_min -10
_diffrn_reflns_limit_k_max 12
_diffrn_reflns_limit_k_min -12
_diffrn_reflns_limit_l_max 13
_diffrn_reflns_limit_l_min 0
_diffrn_reflns_number 3434
_diffrn_reflns_theta_full 25.97
_diffrn_reflns_theta_max 25.97
_diffrn_reflns_theta_min 1.84
_diffrn_standards_decay_% 0
_diffrn_standards_interval_count 200
_diffrn_standards_number 3
_exptl_absorpt_coefficient_mu 0.123
_exptl_absorpt_correction_T_max 0.9879
_exptl_absorpt_correction_T_min 0.9526
_exptl_absorpt_correction_type psi-scan
_exptl_absorpt_process_details '(North <i>et al.</i>,  1968)'
_exptl_crystal_colour colorless
_exptl_crystal_density_diffrn 1.424
_exptl_crystal_density_method 'not measured'
_exptl_crystal_description plate
_exptl_crystal_F_000 392
_exptl_crystal_size_max 0.40
_exptl_crystal_size_mid 0.30
_exptl_crystal_size_min 0.10
_refine_diff_density_max 0.245
_refine_diff_density_min -0.340
_refine_ls_extinction_method none
_refine_ls_goodness_of_fit_ref 0.996
_refine_ls_hydrogen_treatment constr
_refine_ls_matrix_type full
_refine_ls_number_parameters 235
_refine_ls_number_reflns 3433
_refine_ls_number_restraints 2
_refine_ls_restrained_S_all 1.110
_refine_ls_R_factor_all 0.0763
_refine_ls_R_factor_gt 0.0538
_refine_ls_shift/su_max 0.000
_refine_ls_shift/su_mean 0.000
_refine_ls_structure_factor_coef Fsqd
_refine_ls_weighting_details 'calc w=1/[\s^2^(Fo^2^)+(0.0853P)^2^+0.2474P] where P=(Fo^2^+2Fc^2^)/3'
_refine_ls_weighting_scheme calc
_refine_ls_wR_factor_gt 0.1447
_refine_ls_wR_factor_ref 0.1573
_reflns_number_gt 2448
_reflns_number_total 3433
_reflns_threshold_expression I>2\s(I)
_cod_data_source_file hk2172.cif
_cod_data_source_block I
_cod_database_code 2211856
_cod_database_fobs_code 2211856

loop_
_symmetry_equiv_pos_as_xyz
'x, y, z'
'-x, -y, -z'

loop_
_atom_site_type_symbol
_atom_site_label
_atom_site_fract_x
_atom_site_fract_y
_atom_site_fract_z
_atom_site_U_iso_or_equiv
_atom_site_adp_type
_atom_site_calc_flag
_atom_site_refinement_flags
_atom_site_occupancy
O O1 -0.2120(3) 0.5594(2) 0.0427(2) 0.0647(7) Uani d . 1
O O2 0.1320(3) 0.92418(19) 0.31801(18) 0.0537(6) Uani d . 1
H H2C 0.1529 1.0019 0.3477 0.081 Uiso calc R 1
O O3 -0.0049(3) 1.01281(18) 0.17129(17) 0.0448(5) Uani d . 1
O O4 0.3067(3) 0.9725(2) 0.0467(2) 0.0603(6) Uani d . 1
O O5 0.4636(3) 0.8229(2) 0.0490(2) 0.0671(7) Uani d . 1
H H5A 0.5312 0.8871 0.0196 0.101 Uiso calc R 1
N N1 -0.0692(3) 0.7816(2) 0.03214(18) 0.0365(5) Uani d . 1
H H1A -0.0517 0.8546 -0.0102 0.044 Uiso calc R 1
C C1 -0.4091(5) 0.5810(3) -0.1713(3) 0.0753(11) Uani d D 1
H H1B -0.4318 0.4959 -0.1348 0.090 Uiso calc R 1
H H1C -0.4712 0.5930 -0.2423 0.090 Uiso calc R 1
C C2 -0.2861(3) 0.6872(3) -0.1212(2) 0.0426(6) Uani d D 1
H H2A -0.2640 0.7721 -0.1581 0.051 Uiso calc R 1
C C3 -0.1871(3) 0.6702(2) -0.0094(2) 0.0373(6) Uani d . 1
C C4 0.0304(3) 0.7844(2) 0.1455(2) 0.0343(6) Uani d . 1
H H4A -0.0356 0.7130 0.1955 0.041 Uiso calc R 1
C C5 0.0507(3) 0.9210(2) 0.2108(2) 0.0352(6) Uani d . 1
C C6 0.2007(3) 0.7515(3) 0.1325(2) 0.0391(6) Uani d . 1
H H6A 0.2497 0.7376 0.2124 0.047 Uiso calc R 1
H H6B 0.1804 0.6659 0.0867 0.047 Uiso calc R 1
C C7 0.3272(3) 0.8600(3) 0.0715(2) 0.0419(6) Uani d . 1
O O6 1.2221(2) 0.15862(19) 0.44545(18) 0.0493(5) Uani d . 1
O O7 1.0021(3) 0.51749(19) 0.32469(18) 0.0508(5) Uani d . 1
O O8 0.8621(3) 0.3702(2) 0.17731(18) 0.0564(6) Uani d . 1
H H8D 0.8477 0.4403 0.1458 0.085 Uiso calc R 1
O O9 0.6782(3) 0.3262(2) 0.4319(3) 0.0736(7) Uani d . 1
O O10 0.5240(3) 0.1121(2) 0.3949(3) 0.0753(8) Uani d . 1
H H10A 0.4457 0.1438 0.4128 0.113 Uiso calc R 1
N N2 1.0662(3) 0.3105(2) 0.46104(19) 0.0403(5) Uani d . 1
H H2B 1.0418 0.3720 0.5053 0.048 Uiso calc R 1
C C8 1.3796(5) 0.2431(4) 0.6800(3) 0.0701(10) Uani d D 1
H H8A 1.3944 0.1613 0.6495 0.084 Uiso calc R 1
H H8B 1.4355 0.2797 0.7535 0.084 Uiso calc R 1
C C9 1.2773(4) 0.3086(3) 0.6176(3) 0.0477(7) Uani d D 1
H H9A 1.2634 0.3904 0.6490 0.057 Uiso calc R 1
C C10 1.1876(3) 0.2541(2) 0.5021(2) 0.0361(6) Uani d . 1
C C11 0.9720(3) 0.2735(2) 0.3446(2) 0.0368(6) Uani d . 1
H H11A 1.0445 0.2362 0.2945 0.044 Uiso calc R 1
C C12 0.9470(3) 0.4016(3) 0.2835(2) 0.0385(6) Uani d . 1
C C13 0.8067(3) 0.1621(3) 0.3500(3) 0.0429(7) Uani d . 1
H H13A 0.7702 0.1234 0.2692 0.051 Uiso calc R 1
H H13B 0.8281 0.0892 0.4007 0.051 Uiso calc R 1
C C14 0.6657(4) 0.2112(3) 0.3980(3) 0.0469(7) Uani d . 1

loop_
_atom_site_aniso_label
_atom_site_aniso_U_11
_atom_site_aniso_U_22
_atom_site_aniso_U_33
_atom_site_aniso_U_12
_atom_site_aniso_U_13
_atom_site_aniso_U_23
O1 0.0705(15) 0.0334(11) 0.0746(15) -0.0058(10) -0.0279(12) 0.0139(10)
O2 0.0729(15) 0.0389(11) 0.0470(12) 0.0160(10) -0.0152(10) -0.0097(9)
O3 0.0581(13) 0.0348(10) 0.0449(11) 0.0185(9) 0.0018(9) -0.0007(8)
O4 0.0485(12) 0.0468(12) 0.0925(17) 0.0195(10) 0.0232(11) 0.0249(11)
O5 0.0539(14) 0.0618(14) 0.0983(18) 0.0300(11) 0.0333(13) 0.0291(12)
N1 0.0428(13) 0.0278(10) 0.0356(11) 0.0048(9) -0.0031(9) 0.0036(8)
C1 0.080(3) 0.054(2) 0.079(3) 0.0047(18) -0.037(2) -0.0044(17)
C2 0.0416(15) 0.0386(15) 0.0473(16) 0.0111(12) -0.0007(12) 0.0005(12)
C3 0.0379(14) 0.0285(13) 0.0442(15) 0.0070(11) 0.0002(12) -0.0005(11)
C4 0.0374(14) 0.0286(12) 0.0359(13) 0.0069(10) 0.0023(11) 0.0014(10)
C5 0.0365(14) 0.0321(13) 0.0360(14) 0.0063(11) 0.0054(11) 0.0007(10)
C6 0.0419(15) 0.0326(13) 0.0436(15) 0.0113(11) 0.0020(12) 0.0008(11)
C7 0.0386(15) 0.0457(15) 0.0431(15) 0.0143(12) 0.0033(12) 0.0032(12)
O6 0.0446(11) 0.0471(11) 0.0601(12) 0.0231(9) -0.0102(9) -0.0187(9)
O7 0.0675(14) 0.0359(11) 0.0491(12) 0.0159(10) -0.0028(10) -0.0008(8)
O8 0.0827(16) 0.0430(11) 0.0449(12) 0.0239(11) -0.0143(11) -0.0011(9)
O9 0.0621(15) 0.0555(14) 0.108(2) 0.0195(12) 0.0253(14) -0.0174(13)
O10 0.0454(13) 0.0568(14) 0.124(2) 0.0103(11) 0.0231(14) -0.0083(14)
N2 0.0473(13) 0.0407(12) 0.0377(12) 0.0216(10) -0.0020(10) -0.0076(9)
C8 0.073(2) 0.066(2) 0.071(2) 0.0269(19) -0.0299(19) -0.0178(18)
C9 0.0473(17) 0.0463(16) 0.0515(17) 0.0185(13) -0.0061(13) -0.0101(13)
C10 0.0347(14) 0.0319(13) 0.0419(14) 0.0100(11) -0.0004(11) -0.0024(11)
C11 0.0418(15) 0.0351(13) 0.0376(14) 0.0179(11) 0.0018(11) -0.0023(10)
C12 0.0437(15) 0.0385(14) 0.0365(14) 0.0163(12) 0.0035(12) -0.0006(11)
C13 0.0444(16) 0.0354(14) 0.0515(16) 0.0155(12) 0.0023(13) 0.0003(12)
C14 0.0446(17) 0.0455(17) 0.0538(17) 0.0173(13) 0.0038(13) 0.0025(13)

loop_
_atom_type_symbol
_atom_type_description
_atom_type_scat_dispersion_real
_atom_type_scat_dispersion_imag
_atom_type_scat_source
C C 0.0033 0.0016 'International Tables Vol C Tables 4.2.6.8 and 6.1.1.4'
H H 0.0000 0.0000 'International Tables Vol C Tables 4.2.6.8 and 6.1.1.4'
N N 0.0061 0.0033 'International Tables Vol C Tables 4.2.6.8 and 6.1.1.4'
O O 0.0106 0.0060 'International Tables Vol C Tables 4.2.6.8 and 6.1.1.4'

loop_
_geom_angle_atom_site_label_1
_geom_angle_atom_site_label_2
_geom_angle_atom_site_label_3
_geom_angle
_geom_angle_publ_flag
C5 O2 H2C 109.5 ?
C7 O5 H5A 109.5 ?
C3 N1 C4 122.5(2) yes
C3 N1 H1A 118.8 ?
C4 N1 H1A 118.8 ?
C2 C1 H1B 120.0 ?
C2 C1 H1C 120.0 ?
H1B C1 H1C 120.0 ?
C1 C2 C3 120.7(3) ?
C1 C2 H2A 119.6 ?
C3 C2 H2A 119.6 ?
O1 C3 N1 122.4(2) yes
O1 C3 C2 121.9(2) yes
N1 C3 C2 115.7(2) yes
N1 C4 C5 109.5(2) yes
N1 C4 C6 113.6(2) yes
C5 C4 C6 112.4(2) ?
N1 C4 H4A 107.0 ?
C5 C4 H4A 107.0 ?
C6 C4 H4A 107.0 ?
O3 C5 O2 124.3(2) yes
O3 C5 C4 124.4(2) yes
O2 C5 C4 111.2(2) yes
C7 C6 C4 114.4(2) ?
C7 C6 H6A 108.7 ?
C4 C6 H6A 108.7 ?
C7 C6 H6B 108.7 ?
C4 C6 H6B 108.7 ?
H6A C6 H6B 107.6 ?
O4 C7 O5 123.1(3) yes
O4 C7 C6 123.8(2) yes
O5 C7 C6 113.1(2) yes
C12 O8 H8D 109.5 ?
C14 O10 H10A 109.5 ?
C10 N2 C11 122.8(2) yes
C10 N2 H2B 118.6 ?
C11 N2 H2B 118.6 ?
C9 C8 H8A 120.0 ?
C9 C8 H8B 120.0 ?
H8A C8 H8B 120.0 ?
C8 C9 C10 121.5(3) ?
C8 C9 H9A 119.3 ?
C10 C9 H9A 119.3 ?
O6 C10 N2 121.6(2) yes
O6 C10 C9 122.3(2) yes
N2 C10 C9 116.1(2) yes
N2 C11 C12 109.5(2) yes
N2 C11 C13 114.0(2) yes
C12 C11 C13 112.8(2) ?
N2 C11 H11A 106.6 ?
C12 C11 H11A 106.6 ?
C13 C11 H11A 106.6 ?
O7 C12 O8 124.7(2) yes
O7 C12 C11 124.8(2) yes
O8 C12 C11 110.5(2) yes
C14 C13 C11 114.0(2) ?
C14 C13 H13A 108.8 ?
C11 C13 H13A 108.8 ?
C14 C13 H13B 108.8 ?
C11 C13 H13B 108.8 ?
H13A C13 H13B 107.7 ?
O9 C14 O10 124.1(3) yes
O9 C14 C13 124.6(3) yes
O10 C14 C13 111.2(2) yes

loop_
_geom_bond_atom_site_label_1
_geom_bond_atom_site_label_2
_geom_bond_distance
_geom_bond_publ_flag
O1 C3 1.235(3) yes
O2 C5 1.314(3) yes
O2 H2C 0.8200 ?
O3 C5 1.202(3) yes
O4 C7 1.218(3) yes
O5 C7 1.302(3) yes
O5 H5A 0.8200 ?
N1 C3 1.331(3) yes
N1 C4 1.441(3) yes
N1 H1A 0.8600 ?
C1 C2 1.349(3) ?
C1 H1B 0.9300 ?
C1 H1C 0.9300 ?
C2 C3 1.464(4) ?
C2 H2A 0.9300 ?
C4 C5 1.519(3) ?
C4 C6 1.526(4) ?
C4 H4A 0.9800 ?
C6 C7 1.497(4) ?
C6 H6A 0.9700 ?
C6 H6B 0.9700 ?
O6 C10 1.249(3) yes
O7 C12 1.213(3) yes
O8 C12 1.315(3) yes
O8 H8D 0.8200 ?
O9 C14 1.195(3) yes
O10 C14 1.315(4) yes
O10 H10A 0.8200 ?
N2 C10 1.319(3) yes
N2 C11 1.449(3) yes
N2 H2B 0.8600 ?
C8 C9 1.347(3) ?
C8 H8A 0.9300 ?
C8 H8B 0.9300 ?
C9 C10 1.459(4) ?
C9 H9A 0.9300 ?
C11 C12 1.513(3) ?
C11 C13 1.520(4) ?
C11 H11A 0.9800 ?
C13 C14 1.494(4) ?
C13 H13A 0.9700 ?
C13 H13B 0.9700 ?

loop_
_geom_hbond_atom_site_label_D
_geom_hbond_atom_site_label_H
_geom_hbond_atom_site_label_A
_geom_hbond_site_symmetry_A
_geom_hbond_distance_DH
_geom_hbond_distance_HA
_geom_hbond_distance_DA
_geom_hbond_angle_DHA
_geom_hbond_publ_flag
O2 H2C O6 1_465 0.82 1.85 2.655(3) 166.3 yes
O5 H5A O4 2_675 0.82 1.86 2.681(3) 176.9 yes
N1 H1A O3 2_575 0.86 2.24 3.053(3) 158.5 yes
O8 H8D O1 1_655 0.82 1.79 2.590(3) 163.6 yes
O10 H10A O6 1_455 0.82 1.93 2.719(3) 161.9 yes
N2 H2B O7 2_766 0.86 2.28 3.102(3) 159.2 yes

loop_
_geom_torsion_atom_site_label_1
_geom_torsion_atom_site_label_2
_geom_torsion_atom_site_label_3
_geom_torsion_atom_site_label_4
_geom_torsion
C4 N1 C3 O1 -4.4(4)
C4 N1 C3 C2 175.4(2)
C1 C2 C3 O1 0.0(5)
C1 C2 C3 N1 -179.9(3)
C3 N1 C4 C5 -139.7(2)
C3 N1 C4 C6 93.8(3)
N1 C4 C5 O3 -1.7(3)
C6 C4 C5 O3 125.5(3)
N1 C4 C5 O2 176.1(2)
C6 C4 C5 O2 -56.7(3)
N1 C4 C6 C7 69.5(3)
C5 C4 C6 C7 -55.5(3)
C4 C6 C7 O4 8.5(4)
C4 C6 C7 O5 -172.5(2)
C11 N2 C10 O6 -4.3(4)
C11 N2 C10 C9 176.4(2)
C8 C9 C10 O6 -12.3(5)
C8 C9 C10 N2 167.0(3)
C10 N2 C11 C12 -138.9(2)
C10 N2 C11 C13 93.6(3)
N2 C11 C12 O7 2.0(4)
C13 C11 C12 O7 130.2(3)
N2 C11 C12 O8 179.8(2)
C13 C11 C12 O8 -52.0(3)
N2 C11 C13 C14 76.1(3)
C12 C11 C13 C14 -49.7(3)
C11 C13 C14 O9 -1.3(4)
C11 C13 C14 O10 176.9(2)

loop_
_cod_related_entry_id
_cod_related_entry_database
_cod_related_entry_code
1 ChemSpider 104298
